data_7710625
loop_
_publ_author_name
'Gross, Peter'
'Zhang, Yue'
'Bayarjargal, Lkhamsuren'
'Winkler, Bjoern'
'H\"oppe, Henning A.'

_publ_section_title
;
 New Alkaline-Earth Amidosulfates and their Unexpected Decomposition to
 S4N4
;
_journal_name_full 'Dalton Transactions'
_journal_paper_doi 10.1039/D2DT01380K
_journal_year 2022
_chemical_formula_sum 'N4 S4'
_chemical_formula_weight 184.28
_space_group_crystal_system monoclinic
_space_group_IT_number 14
_space_group_name_Hall '-P 2yn'
_space_group_name_H-M_alt 'P 1 21/n 1'
_audit_creation_method SHELXL-2018/3
_audit_update_record
;
2022-04-06 deposited with the CCDC.	2022-06-06 downloaded from the CCDC.
;
_cell_angle_alpha 90
_cell_angle_beta 92.628(4)
_cell_angle_gamma 90
_cell_formula_units_Z 4
_cell_length_a 8.6933(5)
_cell_length_b 7.1572(4)
_cell_length_c 8.7826(6)
_cell_measurement_reflns_used 628
_cell_measurement_temperature 278(2)
_cell_measurement_theta_max 21.536
_cell_measurement_theta_min 3.224
_cell_volume 545.88(6)
_computing_structure_refinement 'SHELXL-2018/3 (Sheldrick, 2018)'
_diffrn_ambient_temperature 278(2)
_diffrn_measured_fraction_theta_full 0.998
_diffrn_measured_fraction_theta_max 0.998
_diffrn_measurement_device_type 'Bruker D8 Venture'
_diffrn_radiation_type MoK\a
_diffrn_radiation_wavelength 0.71073
_diffrn_reflns_av_unetI/netI 0.0514
_diffrn_reflns_Laue_measured_fraction_full 0.998
_diffrn_reflns_Laue_measured_fraction_max 0.998
_diffrn_reflns_limit_h_max 8
_diffrn_reflns_limit_h_min -8
_diffrn_reflns_limit_k_max 7
_diffrn_reflns_limit_k_min 0
_diffrn_reflns_limit_l_max 9
_diffrn_reflns_limit_l_min 0
_diffrn_reflns_number 628
_diffrn_reflns_point_group_measured_fraction_full 0.998
_diffrn_reflns_point_group_measured_fraction_max 0.998
_diffrn_reflns_theta_full 21.535
_diffrn_reflns_theta_max 21.535
_diffrn_reflns_theta_min 3.224
_exptl_absorpt_coefficient_mu 1.617
_exptl_absorpt_correction_type multi-scan
_exptl_absorpt_process_details 'TWINABS (Sheldrick, 2009)'
_exptl_crystal_colour gold
_exptl_crystal_density_diffrn 2.242
_exptl_crystal_density_meas ?
_exptl_crystal_description needle
_exptl_crystal_F_000 368
_exptl_crystal_size_max 0.232
_exptl_crystal_size_mid 0.072
_exptl_crystal_size_min 0.060
_exptl_transmission_factor_max 0.744640
_exptl_transmission_factor_min 0.471427
_refine_diff_density_max 0.469
_refine_diff_density_min -0.370
_refine_diff_density_rms 0.116
_refine_ls_extinction_method none
_refine_ls_goodness_of_fit_ref 1.132
_refine_ls_hydrogen_treatment undef
_refine_ls_matrix_type full
_refine_ls_number_parameters 74
_refine_ls_number_reflns 628
_refine_ls_number_restraints 0
_refine_ls_restrained_S_all 1.132
_refine_ls_R_factor_all 0.0664
_refine_ls_R_factor_gt 0.0467
_refine_ls_shift/su_max 0.000
_refine_ls_shift/su_mean 0.000
_refine_ls_structure_factor_coef Fsqd
_refine_ls_weighting_details 'w=1/[\s^2^(Fo^2^)+(0.0516P)^2^+0.9170P] where P=(Fo^2^+2Fc^2^)/3'
_refine_ls_weighting_scheme calc
_refine_ls_wR_factor_gt 0.0972
_refine_ls_wR_factor_ref 0.1060
_reflns_Friedel_coverage 0.000
_reflns_number_gt 528
_reflns_number_total 628
_reflns_threshold_expression 'I > 2\s(I)'
_cod_data_source_file d2dt01380k2.cif
_cod_data_source_block mo_100_yellow_cryst_c_0m
_cod_depositor_comments
;
The following automatic conversions were performed:

data item '_exptl_crystal_density_meas' value 'not measured' was
changed to '?' -- the value is perceived as not measured.

Automatic conversion script
Id: cif_fix_values 7556 2019-12-06 15:28:31Z antanas 
;
_cod_original_sg_symbol_H-M 'P 21/n'
_cod_database_code 7710625
_shelx_shelxl_version_number 2018/3
_shelx_space_group_comment
;
The symmetry employed for this shelxl refinement is uniquely defined
by the following loop, which should always be used as a source of
symmetry information in preference to the above space-group names.
They are only intended as comments.
;

loop_
_space_group_symop_operation_xyz
'x, y, z'
'-x+1/2, y+1/2, -z+1/2'
'-x, -y, -z'
'x-1/2, -y-1/2, z-1/2'

loop_
_atom_site_label
_atom_site_type_symbol
_atom_site_fract_x
_atom_site_fract_y
_atom_site_fract_z
_atom_site_U_iso_or_equiv
_atom_site_adp_type
_atom_site_occupancy
_atom_site_site_symmetry_order
_atom_site_calc_flag
_atom_site_refinement_flags_posn
_atom_site_refinement_flags_adp
_atom_site_refinement_flags_occupancy
_atom_site_disorder_assembly
_atom_site_disorder_group
S1 S 0.0637(2) 0.2041(3) 0.3511(2) 0.0373(6) Uani 1 1 d . . . . .
S2 S 0.0948(2) 0.2910(3) 0.6502(2) 0.0371(6) Uani 1 1 d . . . . .
S3 S 0.3004(2) 0.0757(3) 0.5095(2) 0.0488(7) Uani 1 1 d . . . . .
S4 S 0.2773(2) 0.4477(3) 0.4635(2) 0.0473(7) Uani 1 1 d . . . . .
N3 N 0.3912(7) 0.2687(11) 0.4797(9) 0.056(2) Uani 1 1 d . . . . .
N4 N 0.1580(8) 0.3935(9) 0.3219(6) 0.0433(17) Uani 1 1 d . . . . .
N1 N -0.0228(7) 0.2429(10) 0.5070(8) 0.0375(16) Uani 1 1 d . . . . .
N2 N 0.2109(7) 0.1164(9) 0.6650(6) 0.0445(17) Uani 1 1 d . . . . .

loop_
_atom_site_aniso_label
_atom_site_aniso_U_11
_atom_site_aniso_U_22
_atom_site_aniso_U_33
_atom_site_aniso_U_23
_atom_site_aniso_U_13
_atom_site_aniso_U_12
S1 0.0457(12) 0.0419(13) 0.0239(11) -0.0040(9) -0.0021(8) 0.0020(10)
S2 0.0430(12) 0.0422(14) 0.0263(12) -0.0073(9) 0.0040(9) 0.0035(9)
S3 0.0490(13) 0.0568(17) 0.0405(11) -0.0016(11) 0.0002(10) 0.0264(13)
S4 0.0467(13) 0.0504(16) 0.0448(13) 0.0015(10) 0.0041(10) -0.0123(11)
N3 0.036(4) 0.079(6) 0.053(5) -0.003(4) 0.007(3) -0.002(4)
N4 0.059(4) 0.044(4) 0.027(4) 0.011(4) 0.004(3) -0.004(4)
N1 0.035(3) 0.044(4) 0.033(3) -0.010(3) 0.001(3) 0.004(4)
N2 0.059(4) 0.041(4) 0.034(4) 0.003(3) -0.001(3) 0.013(4)

loop_
_atom_type_symbol
_atom_type_description
_atom_type_scat_dispersion_real
_atom_type_scat_dispersion_imag
_atom_type_scat_source
N N 0.0061 0.0033 'International Tables Vol C Tables 4.2.6.8 and 6.1.1.4'
S S 0.1246 0.1234 'International Tables Vol C Tables 4.2.6.8 and 6.1.1.4'

loop_
_geom_angle_atom_site_label_1
_geom_angle_atom_site_label_2
_geom_angle_atom_site_label_3
_geom_angle
_geom_angle_site_symmetry_1
_geom_angle_site_symmetry_3
_geom_angle_publ_flag
N4 S1 N1 104.5(3) . . ?
N2 S2 N1 105.6(3) . . ?
N3 S3 N2 103.8(4) . . ?
N3 S4 N4 104.1(4) . . ?
S3 N3 S4 112.8(4) . . ?
S1 N4 S4 112.9(3) . . ?
S1 N1 S2 113.1(4) . . ?
S2 N2 S3 113.1(3) . . ?

loop_
_geom_bond_atom_site_label_1
_geom_bond_atom_site_label_2
_geom_bond_distance
_geom_bond_site_symmetry_2
_geom_bond_publ_flag
S1 N4 1.611(7) . ?
S1 N1 1.616(7) . ?
S2 N2 1.608(6) . ?
S2 N1 1.621(7) . ?
S3 N3 1.618(8) . ?
S3 N2 1.629(6) . ?
S4 N3 1.622(8) . ?
S4 N4 1.630(6) . ?
